data_8107298
loop_
_publ_author_name
'Tingting, Zhou'
'Zhen, Cao'

_publ_section_title
;
 The crystal structure of [(2,2&#x2032;-bipyridine-\k2
 N,N)-bis(6-phenylpyridine-2-carboxylato- \k2 N,O)nickel(II)] monohydrate,
 C34H26N4O5Ni
;
_journal_issue 6
_journal_name_full 'Zeitschrift f\"ur Kristallographie - New Crystal Structures'
_journal_page_first 1079
_journal_page_last 1081
_journal_paper_doi 10.1515/ncrs-2022-0361
_journal_volume 237
_journal_year 2022
_chemical_formula_moiety 'C34 H24 N4 Ni O4, H2 O'
_chemical_formula_sum 'C34 H26 N4 Ni O5'
_chemical_formula_weight 629.30
_space_group_crystal_system monoclinic
_space_group_IT_number 15
_space_group_name_Hall '-C 2yc'
_space_group_name_H-M_alt 'C 1 2/c 1'
_atom_sites_solution_hydrogens mixed
_atom_sites_solution_primary dual
_cell_angle_alpha 90
_cell_angle_beta 107.243(5)
_cell_angle_gamma 90
_cell_formula_units_Z 8
_cell_length_a 29.3459(13)
_cell_length_b 10.2867(4)
_cell_length_c 19.8780(9)
_cell_measurement_reflns_used 6086
_cell_measurement_temperature 200.00(10)
_cell_measurement_theta_max 29.0110
_cell_measurement_theta_min 2.1500
_cell_volume 5730.9(5)
_computing_cell_refinement 'CrysAlisPro 1.171.38.43f (Rigaku OD, 2015)'
_computing_data_collection 'CrysAlisPro 1.171.38.43f (Rigaku OD, 2015)'
_computing_data_reduction 'CrysAlisPro 1.171.38.43f (Rigaku OD, 2015)'
_computing_molecular_graphics 'Olex2 1.3-alpha (Dolomanov et al., 2009)'
_computing_publication_material 'Olex2 1.3-alpha (Dolomanov et al., 2009)'
_computing_structure_refinement 'SHELXL 2018/3 (Sheldrick, 2015)'
_computing_structure_solution 'SHELXT  (Sheldrick, 2015)'
_diffrn_ambient_environment N~2~
_diffrn_ambient_temperature 200.00(10)
_diffrn_detector 'CCD plate'
_diffrn_detector_area_resol_mean 5.2684
_diffrn_detector_type AtlasS2
_diffrn_measured_fraction_theta_full 0.999
_diffrn_measured_fraction_theta_max 0.999
_diffrn_measurement_details
;
List of Runs (angles in degrees, time in seconds):

  # Type    Start    End  Width  t~exp~   \w     \q     \k     \f   Frames
--------------------------------------------------------------------------
  1  \w     27.00  52.00   1.00    3.50    --  -11.27  38.00  90.00   25
  2  \w     -2.00  85.00   1.00    3.50    --   11.90  57.00-180.00   87
  3  \w    -64.00  36.00   1.00    3.50    --   11.90 -77.00-120.00  100
;
_diffrn_measurement_device 'four-circle diffractometer'
_diffrn_measurement_device_type 'SuperNova, Dual, Cu at zero, AtlasS2'
_diffrn_measurement_method '\w scans'
_diffrn_orient_matrix_type 'CrysAlisPro convention (1999,Acta A55,543-557)'
_diffrn_orient_matrix_UB_11 0.0039631000
_diffrn_orient_matrix_UB_12 -0.0027670000
_diffrn_orient_matrix_UB_13 -0.0334642000
_diffrn_orient_matrix_UB_21 -0.0249480500
_diffrn_orient_matrix_UB_22 -0.0041123500
_diffrn_orient_matrix_UB_23 -0.0164397000
_diffrn_orient_matrix_UB_31 -0.0013447500
_diffrn_orient_matrix_UB_32 0.0688256500
_diffrn_orient_matrix_UB_33 -0.0023478000
_diffrn_radiation_monochromator mirror
_diffrn_radiation_probe x-ray
_diffrn_radiation_type 'Mo K\a'
_diffrn_radiation_wavelength 0.71073
_diffrn_reflns_av_R_equivalents 0.0285
_diffrn_reflns_av_unetI/netI 0.0368
_diffrn_reflns_Laue_measured_fraction_full 0.999
_diffrn_reflns_Laue_measured_fraction_max 0.999
_diffrn_reflns_limit_h_max 34
_diffrn_reflns_limit_h_min -33
_diffrn_reflns_limit_k_max 11
_diffrn_reflns_limit_k_min -12
_diffrn_reflns_limit_l_max 23
_diffrn_reflns_limit_l_min -23
_diffrn_reflns_number 13553
_diffrn_reflns_point_group_measured_fraction_full 0.999
_diffrn_reflns_point_group_measured_fraction_max 0.999
_diffrn_reflns_theta_full 24.998
_diffrn_reflns_theta_max 24.998
_diffrn_reflns_theta_min 2.109
_diffrn_source 'micro-focus sealed X-ray tube'
_diffrn_source_type 'SuperNova (Mo) X-ray Source'
_exptl_absorpt_coefficient_mu 0.728
_exptl_absorpt_correction_T_max 1.00000
_exptl_absorpt_correction_T_min 0.77196
_exptl_absorpt_correction_type multi-scan
_exptl_absorpt_process_details
;
CrysAlisPro 1.171.38.43f (Rigaku Oxford Diffraction, 2015)
Empirical absorption correction using spherical harmonics,
 implemented in SCALE3 ABSPACK scaling algorithm.
;
_exptl_crystal_colour colourless
_exptl_crystal_colour_primary colourless
_exptl_crystal_density_diffrn 1.459
_exptl_crystal_description block
_exptl_crystal_F_000 2608
_exptl_crystal_size_max 0.14
_exptl_crystal_size_mid 0.11
_exptl_crystal_size_min 0.1
_refine_diff_density_max 0.237
_refine_diff_density_min -0.374
_refine_diff_density_rms 0.059
_refine_ls_extinction_coef .
_refine_ls_extinction_method none
_refine_ls_goodness_of_fit_ref 1.066
_refine_ls_hydrogen_treatment constr
_refine_ls_matrix_type full
_refine_ls_number_parameters 400
_refine_ls_number_reflns 5050
_refine_ls_number_restraints 0
_refine_ls_restrained_S_all 1.066
_refine_ls_R_factor_all 0.0402
_refine_ls_R_factor_gt 0.0326
_refine_ls_shift/su_max 0.002
_refine_ls_shift/su_mean 0.000
_refine_ls_structure_factor_coef Fsqd
_refine_ls_weighting_details 'w=1/[\s^2^(Fo^2^)+(0.0376P)^2^+3.4100P] where P=(Fo^2^+2Fc^2^)/3'
_refine_ls_weighting_scheme calc
_refine_ls_wR_factor_gt 0.0771
_refine_ls_wR_factor_ref 0.0817
_reflns_Friedel_coverage 0.000
_reflns_Friedel_fraction_full .
_reflns_Friedel_fraction_max .
_reflns_number_gt 4373
_reflns_number_total 5050
_reflns_threshold_expression 'I > 2\s(I)'
_cod_data_source_file suppl_j_ncrs-2022-0361_suppl.cif
_cod_data_source_block f09
_cod_original_cell_volume 5730.9(4)
_cod_database_code 8107298
_shelx_space_group_comment
;
The symmetry employed for this shelxl refinement is uniquely defined
by the following loop, which should always be used as a source of
symmetry information in preference to the above space-group names.
They are only intended as comments.
;
_reflns_odcompleteness_completeness 99.95
_reflns_odcompleteness_iscentric 1
_reflns_odcompleteness_theta 26.32
_olex2_refinement_description
;
1. Fixed Uiso
 At 1.2 times of:
  All C(H) groups
 At 1.5 times of:
  All O(H,H) groups
2.a Free rotating group:
 O5(H5A,H5B)
2.b Aromatic/amide H refined with riding coordinates:
 C2(H2), C3(H3), C4(H4), C8(H8), C9(H9), C10(H10), C11(H11), C12(H12),
 C13(H13), C14(H14), C15(H15), C16(H16), C19(H19), C20(H20), C21(H21), C22(H22),
  C26(H26), C27(H27), C28(H28), C31(H31), C32(H32), C33(H33), C34(H34), C35(H35)
;
_olex2_submission_special_instructions 'No special instructions were received'
_oxdiff_exptl_absorpt_empirical_details
;
Empirical correction (ABSPACK) includes:
- Absorption correction using spherical harmonics
- Frame scaling
;
_oxdiff_exptl_absorpt_empirical_full_max 1.281
_oxdiff_exptl_absorpt_empirical_full_min 0.720

loop_
_space_group_symop_operation_xyz
'x, y, z'
'-x, y, -z+1/2'
'x+1/2, y+1/2, z'
'-x+1/2, y+1/2, -z+1/2'
'-x, -y, -z'
'x, -y, z-1/2'
'-x+1/2, -y+1/2, -z'
'x+1/2, -y+1/2, z-1/2'

loop_
_atom_site_label
_atom_site_type_symbol
_atom_site_fract_x
_atom_site_fract_y
_atom_site_fract_z
_atom_site_U_iso_or_equiv
_atom_site_adp_type
_atom_site_occupancy
_atom_site_site_symmetry_order
_atom_site_calc_flag
_atom_site_refinement_flags_posn
_atom_site_refinement_flags_adp
_atom_site_refinement_flags_occupancy
_atom_site_disorder_assembly
_atom_site_disorder_group
Ni1 Ni 0.37812(2) 0.42744(2) 0.31050(2) 0.01678(9) Uani 1 1 d . . . . .
O1 O 0.36054(5) 0.49693(16) 0.49901(8) 0.0351(4) Uani 1 1 d . . . . .
O2 O 0.38738(5) 0.51119(14) 0.40550(7) 0.0251(3) Uani 1 1 d . . . . .
O3 O 0.36154(5) 0.59180(13) 0.25273(8) 0.0240(3) Uani 1 1 d . . . . .
O4 O 0.39089(5) 0.77336(13) 0.22049(8) 0.0282(3) Uani 1 1 d . . . . .
N1 N 0.30634(5) 0.40977(14) 0.32063(8) 0.0171(4) Uani 1 1 d . . . . .
N2 N 0.44915(5) 0.50927(15) 0.32391(8) 0.0179(4) Uani 1 1 d . . . . .
N3 N 0.38758(5) 0.23826(15) 0.35524(9) 0.0192(4) Uani 1 1 d . . . . .
N4 N 0.37223(5) 0.31111(16) 0.22302(8) 0.0195(4) Uani 1 1 d . . . . .
C1 C 0.26496(7) 0.36150(18) 0.27780(10) 0.0200(4) Uani 1 1 d . . . . .
C2 C 0.22850(7) 0.3218(2) 0.30462(12) 0.0269(5) Uani 1 1 d . . . . .
H2 H 0.200866 0.285318 0.274779 0.032 Uiso 1 1 calc R U . . .
C3 C 0.23317(7) 0.3362(2) 0.37491(12) 0.0317(5) Uani 1 1 d . . . . .
H3 H 0.208928 0.309696 0.393148 0.038 Uiso 1 1 calc R U . . .
C4 C 0.27436(7) 0.3906(2) 0.41802(12) 0.0292(5) Uani 1 1 d . . . . .
H4 H 0.278101 0.403825 0.465635 0.035 Uiso 1 1 calc R U . . .
C5 C 0.31003(7) 0.42513(18) 0.38916(10) 0.0201(4) Uani 1 1 d . . . . .
C6 C 0.35639(7) 0.4827(2) 0.43571(11) 0.0238(5) Uani 1 1 d . . . . .
C7 C 0.25687(7) 0.36060(19) 0.20070(11) 0.0217(4) Uani 1 1 d . . . . .
C8 C 0.23635(8) 0.2545(2) 0.15954(12) 0.0337(5) Uani 1 1 d . . . . .
H8 H 0.230389 0.178792 0.181035 0.040 Uiso 1 1 calc R U . . .
C9 C 0.22473(9) 0.2605(2) 0.08695(13) 0.0391(6) Uani 1 1 d . . . . .
H9 H 0.211395 0.188565 0.059926 0.047 Uiso 1 1 calc R U . . .
C10 C 0.23281(8) 0.3724(2) 0.05465(12) 0.0355(6) Uani 1 1 d . . . . .
H10 H 0.224872 0.376449 0.005796 0.043 Uiso 1 1 calc R U . . .
C11 C 0.25276(8) 0.4790(2) 0.09484(12) 0.0340(5) Uani 1 1 d . . . . .
H11 H 0.258002 0.555131 0.072986 0.041 Uiso 1 1 calc R U . . .
C12 C 0.26491(7) 0.4729(2) 0.16724(11) 0.0258(5) Uani 1 1 d . . . . .
H12 H 0.278644 0.544817 0.193978 0.031 Uiso 1 1 calc R U . . .
C13 C 0.37075(7) 0.3531(2) 0.15890(10) 0.0252(5) Uani 1 1 d . . . . .
H13 H 0.370348 0.442177 0.150840 0.030 Uiso 1 1 calc R U . . .
C14 C 0.36981(8) 0.2699(2) 0.10407(12) 0.0341(6) Uani 1 1 d . . . . .
H14 H 0.368987 0.302254 0.060035 0.041 Uiso 1 1 calc R U . . .
C15 C 0.37011(8) 0.1381(2) 0.11597(12) 0.0360(6) Uani 1 1 d . . . . .
H15 H 0.369466 0.080002 0.079854 0.043 Uiso 1 1 calc R U . . .
C16 C 0.37137(8) 0.0927(2) 0.18162(12) 0.0300(5) Uani 1 1 d . . . . .
H16 H 0.371559 0.003919 0.190436 0.036 Uiso 1 1 calc R U . . .
C17 C 0.37235(7) 0.18171(19) 0.23436(10) 0.0201(4) Uani 1 1 d . . . . .
C18 C 0.37564(6) 0.1422(2) 0.30681(10) 0.0204(4) Uani 1 1 d . . . . .
C19 C 0.36774(8) 0.0157(2) 0.32513(12) 0.0310(5) Uani 1 1 d . . . . .
H19 H 0.359627 -0.049051 0.290996 0.037 Uiso 1 1 calc R U . . .
C20 C 0.37205(8) -0.0125(2) 0.39419(13) 0.0381(6) Uani 1 1 d . . . . .
H20 H 0.366040 -0.096108 0.407257 0.046 Uiso 1 1 calc R U . . .
C21 C 0.38532(8) 0.0840(2) 0.44368(13) 0.0355(6) Uani 1 1 d . . . . .
H21 H 0.388757 0.066594 0.490839 0.043 Uiso 1 1 calc R U . . .
C22 C 0.39350(7) 0.2072(2) 0.42252(11) 0.0266(5) Uani 1 1 d . . . . .
H22 H 0.403594 0.271438 0.456605 0.032 Uiso 1 1 calc R U . . .
C24 C 0.39499(7) 0.67046(19) 0.25470(10) 0.0202(4) Uani 1 1 d . . . . .
C25 C 0.44351(6) 0.63412(19) 0.30278(10) 0.0194(4) Uani 1 1 d . . . . .
C26 C 0.47900(7) 0.7262(2) 0.32388(12) 0.0299(5) Uani 1 1 d . . . . .
H26 H 0.473912 0.811046 0.307144 0.036 Uiso 1 1 calc R U . . .
C27 C 0.52231(8) 0.6901(2) 0.37041(13) 0.0351(6) Uani 1 1 d . . . . .
H27 H 0.546590 0.750798 0.386568 0.042 Uiso 1 1 calc R U . . .
C28 C 0.52884(7) 0.5631(2) 0.39232(12) 0.0300(5) Uani 1 1 d . . . . .
H28 H 0.557696 0.536946 0.423668 0.036 Uiso 1 1 calc R U . . .
C29 C 0.49216(7) 0.4735(2) 0.36752(10) 0.0212(4) Uani 1 1 d . . . . .
C30 C 0.50000(7) 0.3348(2) 0.38690(11) 0.0238(5) Uani 1 1 d . . . . .
C31 C 0.52156(8) 0.2984(2) 0.45652(13) 0.0358(6) Uani 1 1 d . . . . .
H31 H 0.530867 0.361368 0.491477 0.043 Uiso 1 1 calc R U . . .
C32 C 0.52911(9) 0.1682(3) 0.47355(15) 0.0489(7) Uani 1 1 d . . . . .
H32 H 0.542910 0.143620 0.520184 0.059 Uiso 1 1 calc R U . . .
C33 C 0.51618(9) 0.0743(3) 0.42137(18) 0.0525(8) Uani 1 1 d . . . . .
H33 H 0.521383 -0.013085 0.433109 0.063 Uiso 1 1 calc R U . . .
C34 C 0.49568(8) 0.1099(2) 0.35224(15) 0.0429(6) Uani 1 1 d . . . . .
H34 H 0.487361 0.046892 0.317151 0.051 Uiso 1 1 calc R U . . .
C35 C 0.48754(7) 0.2399(2) 0.33535(13) 0.0294(5) Uani 1 1 d . . . . .
H35 H 0.473498 0.263874 0.288680 0.035 Uiso 1 1 calc R U . . .
O5 O 0.36041(7) 0.7513(2) 0.07137(10) 0.0522(5) Uani 1 1 d G . . . .
H5A H 0.367315 0.744953 0.115915 0.078 Uiso 1 1 d G U . . .
H5B H 0.360572 0.673382 0.057214 0.078 Uiso 1 1 d G U . . .

loop_
_atom_site_aniso_label
_atom_site_aniso_U_11
_atom_site_aniso_U_22
_atom_site_aniso_U_33
_atom_site_aniso_U_23
_atom_site_aniso_U_13
_atom_site_aniso_U_12
Ni1 0.01732(14) 0.01570(15) 0.01691(16) -0.00053(10) 0.00445(11) -0.00080(10)
O1 0.0356(9) 0.0514(11) 0.0177(9) -0.0115(7) 0.0071(7) -0.0017(8)
O2 0.0221(7) 0.0296(8) 0.0240(8) -0.0094(6) 0.0074(6) -0.0064(6)
O3 0.0187(7) 0.0187(7) 0.0305(9) 0.0032(6) 0.0011(6) -0.0010(6)
O4 0.0326(8) 0.0192(8) 0.0305(9) 0.0068(7) 0.0059(7) 0.0007(6)
N1 0.0168(8) 0.0159(8) 0.0181(9) 0.0002(7) 0.0043(7) 0.0005(7)
N2 0.0177(8) 0.0191(9) 0.0173(9) 0.0003(7) 0.0058(7) 0.0006(7)
N3 0.0192(8) 0.0203(9) 0.0185(9) 0.0015(7) 0.0061(7) 0.0027(7)
N4 0.0190(8) 0.0210(9) 0.0185(9) 0.0006(7) 0.0055(7) 0.0013(7)
C1 0.0189(10) 0.0166(10) 0.0229(11) 0.0019(8) 0.0035(8) 0.0008(8)
C2 0.0185(10) 0.0274(12) 0.0315(13) 0.0045(10) 0.0025(9) -0.0041(9)
C3 0.0236(11) 0.0381(13) 0.0367(14) 0.0086(11) 0.0138(10) -0.0021(10)
C4 0.0296(12) 0.0364(13) 0.0251(13) 0.0019(10) 0.0135(10) 0.0045(10)
C5 0.0216(10) 0.0198(10) 0.0191(11) -0.0005(8) 0.0063(8) 0.0048(8)
C6 0.0238(11) 0.0240(11) 0.0227(12) -0.0067(9) 0.0052(9) 0.0035(9)
C7 0.0155(9) 0.0228(11) 0.0239(11) -0.0014(9) 0.0016(8) -0.0001(9)
C8 0.0399(13) 0.0253(12) 0.0307(14) -0.0018(10) 0.0027(11) -0.0065(10)
C9 0.0453(14) 0.0357(14) 0.0313(14) -0.0133(11) 0.0034(11) -0.0086(12)
C10 0.0395(13) 0.0464(15) 0.0180(12) -0.0055(11) 0.0043(10) -0.0021(12)
C11 0.0402(13) 0.0363(13) 0.0259(13) 0.0033(11) 0.0102(10) -0.0068(11)
C12 0.0270(11) 0.0261(11) 0.0222(12) -0.0041(9) 0.0041(9) -0.0072(9)
C13 0.0297(11) 0.0255(11) 0.0211(12) 0.0040(9) 0.0085(9) 0.0020(9)
C14 0.0430(13) 0.0419(14) 0.0184(12) 0.0019(10) 0.0105(10) 0.0073(11)
C15 0.0494(14) 0.0352(14) 0.0222(13) -0.0087(10) 0.0087(11) 0.0081(12)
C16 0.0383(13) 0.0218(11) 0.0284(13) -0.0033(9) 0.0079(10) 0.0044(10)
C17 0.0198(10) 0.0176(10) 0.0212(11) -0.0008(8) 0.0035(8) -0.0004(8)
C18 0.0172(10) 0.0208(11) 0.0230(11) 0.0012(9) 0.0056(8) 0.0001(8)
C19 0.0334(12) 0.0217(11) 0.0353(14) 0.0020(10) 0.0063(10) -0.0033(10)
C20 0.0425(14) 0.0285(13) 0.0443(16) 0.0163(12) 0.0142(12) -0.0019(11)
C21 0.0426(14) 0.0395(14) 0.0269(13) 0.0146(11) 0.0139(11) 0.0060(11)
C22 0.0291(11) 0.0313(12) 0.0196(12) 0.0032(9) 0.0076(9) 0.0056(10)
C24 0.0241(10) 0.0168(10) 0.0202(11) -0.0029(9) 0.0073(8) 0.0017(9)
C25 0.0207(10) 0.0195(10) 0.0197(11) -0.0007(8) 0.0083(8) -0.0011(9)
C26 0.0292(11) 0.0208(11) 0.0389(14) 0.0013(10) 0.0088(10) -0.0038(9)
C27 0.0223(11) 0.0330(13) 0.0451(15) -0.0059(11) 0.0025(10) -0.0105(10)
C28 0.0194(10) 0.0340(13) 0.0340(14) -0.0003(10) 0.0036(9) -0.0012(10)
C29 0.0189(10) 0.0268(11) 0.0192(11) 0.0011(9) 0.0077(8) 0.0011(9)
C30 0.0151(9) 0.0288(12) 0.0278(12) 0.0046(10) 0.0067(8) 0.0026(9)
C31 0.0312(12) 0.0412(14) 0.0339(14) 0.0089(11) 0.0079(10) 0.0083(11)
C32 0.0425(15) 0.0520(18) 0.0511(18) 0.0300(15) 0.0122(13) 0.0135(13)
C33 0.0447(15) 0.0312(15) 0.083(2) 0.0228(15) 0.0216(16) 0.0117(12)
C34 0.0351(13) 0.0260(13) 0.067(2) 0.0003(13) 0.0148(13) 0.0039(11)
C35 0.0227(11) 0.0289(12) 0.0364(14) 0.0025(10) 0.0086(10) 0.0036(9)
O5 0.0489(11) 0.0787(14) 0.0305(10) 0.0067(9) 0.0142(9) 0.0229(11)

loop_
_atom_type_symbol
_atom_type_description
_atom_type_scat_dispersion_real
_atom_type_scat_dispersion_imag
_atom_type_scat_source
C C 0.0033 0.0016 'International Tables Vol C Tables 4.2.6.8 and 6.1.1.4'
H H 0.0000 0.0000 'International Tables Vol C Tables 4.2.6.8 and 6.1.1.4'
N N 0.0061 0.0033 'International Tables Vol C Tables 4.2.6.8 and 6.1.1.4'
Ni Ni 0.3393 1.1124 'International Tables Vol C Tables 4.2.6.8 and 6.1.1.4'
O O 0.0106 0.0060 'International Tables Vol C Tables 4.2.6.8 and 6.1.1.4'

loop_
_geom_angle_atom_site_label_1
_geom_angle_atom_site_label_2
_geom_angle_atom_site_label_3
_geom_angle
_geom_angle_site_symmetry_1
_geom_angle_site_symmetry_3
O2 Ni1 O3 96.75(6) . .
O2 Ni1 N1 79.35(6) . .
O2 Ni1 N2 82.11(6) . .
O2 Ni1 N3 91.99(6) . .
O2 Ni1 N4 169.80(6) . .
O3 Ni1 N1 92.62(6) . .
O3 Ni1 N2 78.92(6) . .
O3 Ni1 N3 169.88(6) . .
O3 Ni1 N4 93.44(6) . .
N1 Ni1 N2 158.56(6) . .
N3 Ni1 N1 83.96(6) . .
N3 Ni1 N2 107.45(6) . .
N4 Ni1 N1 100.74(6) . .
N4 Ni1 N2 99.42(6) . .
N4 Ni1 N3 77.91(6) . .
C6 O2 Ni1 115.42(12) . .
C24 O3 Ni1 117.65(12) . .
C1 N1 Ni1 133.07(13) . .
C5 N1 Ni1 107.10(12) . .
C5 N1 C1 117.92(16) . .
C25 N2 Ni1 107.72(11) . .
C25 N2 C29 117.65(16) . .
C29 N2 Ni1 130.32(13) . .
C18 N3 Ni1 113.43(13) . .
C22 N3 Ni1 126.95(14) . .
C22 N3 C18 117.88(18) . .
C13 N4 Ni1 125.80(14) . .
C13 N4 C17 118.44(17) . .
C17 N4 Ni1 115.67(13) . .
N1 C1 C2 121.02(19) . .
N1 C1 C7 119.49(16) . .
C2 C1 C7 119.31(17) . .
C1 C2 H2 119.9 . .
C3 C2 C1 120.20(19) . .
C3 C2 H2 119.9 . .
C2 C3 H3 120.6 . .
C2 C3 C4 118.85(19) . .
C4 C3 H3 120.6 . .
C3 C4 H4 120.7 . .
C3 C4 C5 118.7(2) . .
C5 C4 H4 120.7 . .
N1 C5 C4 123.22(19) . .
N1 C5 C6 116.83(17) . .
C4 C5 C6 119.94(19) . .
O1 C6 O2 126.06(19) . .
O1 C6 C5 117.76(18) . .
O2 C6 C5 116.18(17) . .
C8 C7 C1 121.56(19) . .
C12 C7 C1 119.55(18) . .
C12 C7 C8 118.5(2) . .
C7 C8 H8 119.7 . .
C9 C8 C7 120.6(2) . .
C9 C8 H8 119.7 . .
C8 C9 H9 119.9 . .
C10 C9 C8 120.1(2) . .
C10 C9 H9 119.9 . .
C9 C10 H10 120.1 . .
C9 C10 C11 119.9(2) . .
C11 C10 H10 120.1 . .
C10 C11 H11 119.9 . .
C12 C11 C10 120.2(2) . .
C12 C11 H11 119.9 . .
C7 C12 H12 119.7 . .
C11 C12 C7 120.7(2) . .
C11 C12 H12 119.7 . .
N4 C13 H13 118.6 . .
N4 C13 C14 122.8(2) . .
C14 C13 H13 118.6 . .
C13 C14 H14 120.7 . .
C15 C14 C13 118.5(2) . .
C15 C14 H14 120.7 . .
C14 C15 H15 120.2 . .
C14 C15 C16 119.6(2) . .
C16 C15 H15 120.2 . .
C15 C16 H16 120.6 . .
C15 C16 C17 118.8(2) . .
C17 C16 H16 120.6 . .
N4 C17 C16 121.78(19) . .
N4 C17 C18 115.58(17) . .
C16 C17 C18 122.59(19) . .
N3 C18 C17 115.04(17) . .
N3 C18 C19 121.77(19) . .
C19 C18 C17 123.19(19) . .
C18 C19 H19 120.4 . .
C20 C19 C18 119.2(2) . .
C20 C19 H19 120.4 . .
C19 C20 H20 120.4 . .
C21 C20 C19 119.2(2) . .
C21 C20 H20 120.4 . .
C20 C21 H21 120.5 . .
C20 C21 C22 119.0(2) . .
C22 C21 H21 120.5 . .
N3 C22 C21 122.9(2) . .
N3 C22 H22 118.6 . .
C21 C22 H22 118.6 . .
O3 C24 C25 116.09(17) . .
O4 C24 O3 125.40(18) . .
O4 C24 C25 118.51(18) . .
N2 C25 C24 116.10(16) . .
N2 C25 C26 123.31(18) . .
C26 C25 C24 120.59(18) . .
C25 C26 H26 120.6 . .
C25 C26 C27 118.7(2) . .
C27 C26 H26 120.6 . .
C26 C27 H27 120.6 . .
C28 C27 C26 118.8(2) . .
C28 C27 H27 120.6 . .
C27 C28 H28 120.1 . .
C27 C28 C29 119.8(2) . .
C29 C28 H28 120.1 . .
N2 C29 C28 121.60(18) . .
N2 C29 C30 118.22(17) . .
C28 C29 C30 120.16(18) . .
C31 C30 C29 120.6(2) . .
C35 C30 C29 120.11(19) . .
C35 C30 C31 119.2(2) . .
C30 C31 H31 120.1 . .
C32 C31 C30 119.8(2) . .
C32 C31 H31 120.1 . .
C31 C32 H32 119.9 . .
C33 C32 C31 120.2(2) . .
C33 C32 H32 119.9 . .
C32 C33 H33 119.9 . .
C34 C33 C32 120.3(2) . .
C34 C33 H33 119.9 . .
C33 C34 H34 120.2 . .
C33 C34 C35 119.5(3) . .
C35 C34 H34 120.2 . .
C30 C35 H35 119.5 . .
C34 C35 C30 120.9(2) . .
C34 C35 H35 119.5 . .
H5A O5 H5B 104.5 . .

loop_
_geom_bond_atom_site_label_1
_geom_bond_atom_site_label_2
_geom_bond_distance
_geom_bond_site_symmetry_2
Ni1 O2 2.0193(13) .
Ni1 O3 2.0206(13) .
Ni1 N1 2.1822(15) .
Ni1 N2 2.1896(15) .
Ni1 N3 2.1233(16) .
Ni1 N4 2.0755(16) .
O1 C6 1.236(2) .
O2 C6 1.264(2) .
O3 C24 1.264(2) .
O4 C24 1.244(2) .
N1 C1 1.354(2) .
N1 C5 1.343(2) .
N2 C25 1.346(3) .
N2 C29 1.353(2) .
N3 C18 1.351(3) .
N3 C22 1.336(3) .
N4 C13 1.334(2) .
N4 C17 1.350(2) .
C1 C2 1.391(3) .
C1 C7 1.480(3) .
C2 H2 0.9300 .
C2 C3 1.371(3) .
C3 H3 0.9300 .
C3 C4 1.376(3) .
C4 H4 0.9300 .
C4 C5 1.381(3) .
C5 C6 1.521(3) .
C7 C8 1.389(3) .
C7 C12 1.388(3) .
C8 H8 0.9300 .
C8 C9 1.382(3) .
C9 H9 0.9300 .
C9 C10 1.373(3) .
C10 H10 0.9300 .
C10 C11 1.380(3) .
C11 H11 0.9300 .
C11 C12 1.378(3) .
C12 H12 0.9300 .
C13 H13 0.9300 .
C13 C14 1.379(3) .
C14 H14 0.9300 .
C14 C15 1.376(3) .
C15 H15 0.9300 .
C15 C16 1.376(3) .
C16 H16 0.9300 .
C16 C17 1.386(3) .
C17 C18 1.472(3) .
C18 C19 1.389(3) .
C19 H19 0.9300 .
C19 C20 1.372(3) .
C20 H20 0.9300 .
C20 C21 1.370(3) .
C21 H21 0.9300 .
C21 C22 1.379(3) .
C22 H22 0.9300 .
C24 C25 1.508(3) .
C25 C26 1.378(3) .
C26 H26 0.9300 .
C26 C27 1.383(3) .
C27 H27 0.9300 .
C27 C28 1.373(3) .
C28 H28 0.9300 .
C28 C29 1.391(3) .
C29 C30 1.478(3) .
C30 C31 1.392(3) .
C30 C35 1.384(3) .
C31 H31 0.9300 .
C31 C32 1.383(3) .
C32 H32 0.9300 .
C32 C33 1.385(4) .
C33 H33 0.9300 .
C33 C34 1.376(4) .
C34 H34 0.9300 .
C34 C35 1.382(3) .
C35 H35 0.9300 .
O5 H5A 0.8502 .
O5 H5B 0.8495 .

loop_
_geom_torsion_atom_site_label_1
_geom_torsion_atom_site_label_2
_geom_torsion_atom_site_label_3
_geom_torsion_atom_site_label_4
_geom_torsion
_geom_torsion_site_symmetry_1
_geom_torsion_site_symmetry_2
_geom_torsion_site_symmetry_3
_geom_torsion_site_symmetry_4
Ni1 O2 C6 O1 162.10(17) . . . .
Ni1 O2 C6 C5 -17.6(2) . . . .
Ni1 O3 C24 O4 177.53(15) . . . .
Ni1 O3 C24 C25 -2.3(2) . . . .
Ni1 N1 C1 C2 158.21(15) . . . .
Ni1 N1 C1 C7 -26.7(3) . . . .
Ni1 N1 C5 C4 -164.35(16) . . . .
Ni1 N1 C5 C6 15.18(19) . . . .
Ni1 N2 C25 C24 -20.43(19) . . . .
Ni1 N2 C25 C26 158.44(17) . . . .
Ni1 N2 C29 C28 -150.85(16) . . . .
Ni1 N2 C29 C30 30.9(3) . . . .
Ni1 N3 C18 C17 17.31(19) . . . .
Ni1 N3 C18 C19 -163.44(15) . . . .
Ni1 N3 C22 C21 160.08(16) . . . .
Ni1 N4 C13 C14 175.82(16) . . . .
Ni1 N4 C17 C16 -176.29(15) . . . .
Ni1 N4 C17 C18 1.2(2) . . . .
O3 C24 C25 N2 16.8(2) . . . .
O3 C24 C25 C26 -162.13(19) . . . .
O4 C24 C25 N2 -163.10(17) . . . .
O4 C24 C25 C26 18.0(3) . . . .
N1 C1 C2 C3 2.8(3) . . . .
N1 C1 C7 C8 138.1(2) . . . .
N1 C1 C7 C12 -49.2(3) . . . .
N1 C5 C6 O1 -179.61(18) . . . .
N1 C5 C6 O2 0.1(3) . . . .
N2 C25 C26 C27 -1.6(3) . . . .
N2 C29 C30 C31 -134.6(2) . . . .
N2 C29 C30 C35 47.9(3) . . . .
N3 C18 C19 C20 0.2(3) . . . .
N4 C13 C14 C15 0.4(3) . . . .
N4 C17 C18 N3 -12.6(2) . . . .
N4 C17 C18 C19 168.16(18) . . . .
C1 N1 C5 C4 2.0(3) . . . .
C1 N1 C5 C6 -178.48(16) . . . .
C1 C2 C3 C4 0.1(3) . . . .
C1 C7 C8 C9 173.5(2) . . . .
C1 C7 C12 C11 -172.89(19) . . . .
C2 C1 C7 C8 -46.7(3) . . . .
C2 C1 C7 C12 126.0(2) . . . .
C2 C3 C4 C5 -1.9(3) . . . .
C3 C4 C5 N1 0.8(3) . . . .
C3 C4 C5 C6 -178.68(19) . . . .
C4 C5 C6 O1 -0.1(3) . . . .
C4 C5 C6 O2 179.64(19) . . . .
C5 N1 C1 C2 -3.8(3) . . . .
C5 N1 C1 C7 171.34(17) . . . .
C7 C1 C2 C3 -172.32(19) . . . .
C7 C8 C9 C10 -0.8(4) . . . .
C8 C7 C12 C11 0.1(3) . . . .
C8 C9 C10 C11 0.2(4) . . . .
C9 C10 C11 C12 0.5(4) . . . .
C10 C11 C12 C7 -0.7(3) . . . .
C12 C7 C8 C9 0.7(3) . . . .
C13 N4 C17 C16 0.5(3) . . . .
C13 N4 C17 C18 178.03(16) . . . .
C13 C14 C15 C16 0.0(3) . . . .
C14 C15 C16 C17 -0.1(3) . . . .
C15 C16 C17 N4 -0.2(3) . . . .
C15 C16 C17 C18 -177.5(2) . . . .
C16 C17 C18 N3 164.89(18) . . . .
C16 C17 C18 C19 -14.4(3) . . . .
C17 N4 C13 C14 -0.6(3) . . . .
C17 C18 C19 C20 179.36(19) . . . .
C18 N3 C22 C21 -3.8(3) . . . .
C18 C19 C20 C21 -1.8(3) . . . .
C19 C20 C21 C22 0.7(3) . . . .
C20 C21 C22 N3 2.2(3) . . . .
C22 N3 C18 C17 -176.67(16) . . . .
C22 N3 C18 C19 2.6(3) . . . .
C24 C25 C26 C27 177.2(2) . . . .
C25 N2 C29 C28 2.7(3) . . . .
C25 N2 C29 C30 -175.53(17) . . . .
C25 C26 C27 C28 1.8(3) . . . .
C26 C27 C28 C29 0.1(3) . . . .
C27 C28 C29 N2 -2.5(3) . . . .
C27 C28 C29 C30 175.7(2) . . . .
C28 C29 C30 C31 47.2(3) . . . .
C28 C29 C30 C35 -130.4(2) . . . .
C29 N2 C25 C24 -179.54(16) . . . .
C29 N2 C25 C26 -0.7(3) . . . .
C29 C30 C31 C32 -179.3(2) . . . .
C29 C30 C35 C34 178.40(19) . . . .
C30 C31 C32 C33 1.3(4) . . . .
C31 C30 C35 C34 0.8(3) . . . .
C31 C32 C33 C34 -0.1(4) . . . .
C32 C33 C34 C35 -0.8(4) . . . .
C33 C34 C35 C30 0.4(3) . . . .
C35 C30 C31 C32 -1.7(3) . . . .
